data_1563251
loop_
_publ_author_name
'Zhao, Jing'
'Liang, Jingjing'
'Pan, Yingli'
'Zhang, Yong'
'Jia, Dingxian'

_publ_section_title
;
 Effect of lanthanide contraction on the mixed polyamine systems
 Ln/Sb/Se/(en+dien) and Ln/Sb/Se/(en+trien): Syntheses and
 characterizations of lanthanide complexes with a tetraelenidoantimonate
 ligand
;
_journal_issue 6
_journal_name_full 'Journal of Solid State Chemistry'
_journal_page_first 1451
_journal_page_last 1458
_journal_paper_doi 10.1016/j.jssc.2011.03.039
_journal_volume 184
_journal_year 2011
_chemical_formula_moiety 'C8 H26 N6 Nd Sb Se4'
_chemical_formula_sum 'C8 H26 N6 Nd Sb Se4'
_chemical_formula_weight 788.18
_space_group_IT_number 14
_space_group_name_Hall '-P 2yn'
_space_group_name_H-M_alt 'P 1 21/n 1'
_symmetry_cell_setting monoclinic
_symmetry_Int_Tables_number 14
_symmetry_space_group_name_Hall '-P 2yn'
_symmetry_space_group_name_H-M 'P 1 21/n 1'
_atom_sites_solution_hydrogens geom
_atom_sites_solution_primary direct
_atom_sites_solution_secondary difmap
_audit_creation_method SHELXL-97
_cell_angle_alpha 90.00
_cell_angle_beta 100.775(2)
_cell_angle_gamma 90.00
_cell_formula_units_Z 4
_cell_length_a 14.307(2)
_cell_length_b 9.0127(12)
_cell_length_c 15.427(2)
_cell_measurement_reflns_used 5761
_cell_measurement_temperature 223(2)
_cell_measurement_theta_max 27.48
_cell_measurement_theta_min 3.1
_cell_volume 1954.2(5)
_computing_cell_refinement CrystalClear
_computing_data_collection CrystalClear
_computing_data_reduction CrystalStructure
_computing_structure_refinement 'SHELXL-97 (Sheldrick, 1997)'
_computing_structure_solution 'SHELXS-97 (Sheldrick, 1990)'
_diffrn_ambient_temperature 223(2)
_diffrn_detector_area_resol_mean 14.63
_diffrn_measured_fraction_theta_full 0.994
_diffrn_measured_fraction_theta_max 0.994
_diffrn_measurement_device_type 'Rigaku Saturn'
_diffrn_measurement_method \w
_diffrn_radiation_monochromator graphite
_diffrn_radiation_source 'fine-focus sealed tube'
_diffrn_radiation_type MoK\a
_diffrn_radiation_wavelength 0.71073
_diffrn_reflns_av_R_equivalents 0.0361
_diffrn_reflns_av_sigmaI/netI 0.0451
_diffrn_reflns_limit_h_max 18
_diffrn_reflns_limit_h_min -18
_diffrn_reflns_limit_k_max 10
_diffrn_reflns_limit_k_min -11
_diffrn_reflns_limit_l_max 20
_diffrn_reflns_limit_l_min -15
_diffrn_reflns_number 12061
_diffrn_reflns_theta_full 27.48
_diffrn_reflns_theta_max 27.48
_diffrn_reflns_theta_min 3.12
_exptl_absorpt_coefficient_mu 11.296
_exptl_absorpt_correction_T_max 0.2821
_exptl_absorpt_correction_T_min 0.1327
_exptl_absorpt_correction_type multi-scan
_exptl_absorpt_process_details 'Jacobson, R. (1998) Ndivate communication'
_exptl_crystal_colour red
_exptl_crystal_density_diffrn 2.679
_exptl_crystal_density_method 'not measured'
_exptl_crystal_description prism
_exptl_crystal_F_000 1448
_exptl_crystal_size_max 0.30
_exptl_crystal_size_mid 0.20
_exptl_crystal_size_min 0.15
_refine_diff_density_max 0.916
_refine_diff_density_min -0.902
_refine_diff_density_rms 0.173
_refine_ls_extinction_method none
_refine_ls_goodness_of_fit_ref 1.003
_refine_ls_hydrogen_treatment constr
_refine_ls_matrix_type full
_refine_ls_number_parameters 182
_refine_ls_number_reflns 4452
_refine_ls_number_restraints 0
_refine_ls_restrained_S_all 1.003
_refine_ls_R_factor_all 0.0374
_refine_ls_R_factor_gt 0.0260
_refine_ls_shift/su_max 0.002
_refine_ls_shift/su_mean 0.000
_refine_ls_structure_factor_coef Fsqd
_refine_ls_weighting_details 'calc w=1/[\s^2^(Fo^2^)+(0.0194P)^2^+0.0000P] where P=(Fo^2^+2Fc^2^)/3'
_refine_ls_weighting_scheme calc
_refine_ls_wR_factor_gt 0.0510
_refine_ls_wR_factor_ref 0.0537
_reflns_number_gt 3744
_reflns_number_total 4452
_reflns_threshold_expression >2sigma(I)
_cod_data_source_file JSSC-2011-184-1451.cif
_cod_data_source_block complex_3b
_cod_original_sg_symbol_H-M 'P 21/n'
_cod_database_code 1563251

loop_
_symmetry_equiv_pos_as_xyz
'x, y, z'
'-x+1/2, y+1/2, -z+1/2'
'-x, -y, -z'
'x-1/2, -y-1/2, z-1/2'

loop_
_atom_site_label
_atom_site_type_symbol
_atom_site_fract_x
_atom_site_fract_y
_atom_site_fract_z
_atom_site_U_iso_or_equiv
_atom_site_adp_type
_atom_site_occupancy
_atom_site_symmetry_multiplicity
_atom_site_calc_flag
_atom_site_refinement_flags
_atom_site_disorder_assembly
_atom_site_disorder_group
Sb1 Sb 0.473746(18) 0.17499(3) 0.716017(19) 0.01582(7) Uani 1 1 d . . .
Se1 Se 0.34181(3) 0.01479(5) 0.64363(3) 0.02295(11) Uani 1 1 d . . .
Se2 Se 0.56184(3) 0.00991(5) 0.82960(3) 0.02303(11) Uani 1 1 d . . .
Se3 Se 0.40514(3) 0.38951(5) 0.78110(3) 0.02063(11) Uani 1 1 d . . .
Se4 Se 0.57983(3) 0.25412(5) 0.61656(3) 0.02180(11) Uani 1 1 d . . .
Nd1 Nd 0.455488(14) 0.73210(3) 0.728843(15) 0.02027(6) Uani 1 1 d . . .
N1 N 0.2782(2) 0.6684(4) 0.6767(2) 0.0197(8) Uani 1 1 d . . .
H1A H 0.2638 0.5865 0.7062 0.024 Uiso 1 1 calc R . .
H1B H 0.2422 0.7448 0.6907 0.024 Uiso 1 1 calc R . .
N2 N 0.4191(2) 0.5726(4) 0.5830(2) 0.0200(8) Uani 1 1 d . . .
H2A H 0.4368 0.6261 0.5386 0.024 Uiso 1 1 calc R . .
H2B H 0.4561 0.4898 0.5909 0.024 Uiso 1 1 calc R . .
N3 N 0.5507(2) 0.8419(4) 0.6134(2) 0.0224(9) Uani 1 1 d . . .
H3A H 0.5105 0.8507 0.5605 0.027 Uiso 1 1 calc R . .
H3B H 0.5711 0.9347 0.6311 0.027 Uiso 1 1 calc R . .
N4 N 0.6214(2) 0.6024(4) 0.7306(3) 0.0228(9) Uani 1 1 d . . .
H4 H 0.6088 0.5212 0.6941 0.027 Uiso 1 1 calc R . .
N5 N 0.5442(2) 0.6472(4) 0.8850(2) 0.0247(9) Uani 1 1 d . . .
H5 H 0.5263 0.5496 0.8880 0.030 Uiso 1 1 calc R . .
N6 N 0.3647(3) 0.7819(5) 0.8603(3) 0.0309(10) Uani 1 1 d . . .
H6A H 0.3615 0.8818 0.8678 0.037 Uiso 1 1 calc R . .
H6B H 0.3040 0.7483 0.8438 0.037 Uiso 1 1 calc R . .
C1 C 0.2530(3) 0.6402(5) 0.5812(3) 0.0285(12) Uani 1 1 d . . .
H1C H 0.2580 0.7326 0.5489 0.034 Uiso 1 1 calc R . .
H1D H 0.1870 0.6053 0.5663 0.034 Uiso 1 1 calc R . .
C2 C 0.3180(3) 0.5258(5) 0.5541(3) 0.0246(11) Uani 1 1 d . . .
H2C H 0.3077 0.4301 0.5810 0.030 Uiso 1 1 calc R . .
H2D H 0.3040 0.5138 0.4898 0.030 Uiso 1 1 calc R . .
C3 C 0.6333(3) 0.7529(5) 0.6012(3) 0.0295(11) Uani 1 1 d . . .
H3C H 0.6763 0.8132 0.5732 0.035 Uiso 1 1 calc R . .
H3D H 0.6122 0.6681 0.5628 0.035 Uiso 1 1 calc R . .
C4 C 0.6851(3) 0.6984(6) 0.6902(3) 0.0312(12) Uani 1 1 d . . .
H4A H 0.7419 0.6426 0.6829 0.037 Uiso 1 1 calc R . .
H4B H 0.7054 0.7833 0.7289 0.037 Uiso 1 1 calc R . .
C5 C 0.6695(3) 0.5441(5) 0.8166(3) 0.0313(12) Uani 1 1 d . . .
H5A H 0.7384 0.5417 0.8185 0.038 Uiso 1 1 calc R . .
H5B H 0.6482 0.4422 0.8238 0.038 Uiso 1 1 calc R . .
C6 C 0.6485(3) 0.6386(5) 0.8911(3) 0.0297(12) Uani 1 1 d . . .
H6C H 0.6781 0.5951 0.9478 0.036 Uiso 1 1 calc R . .
H6D H 0.6746 0.7384 0.8873 0.036 Uiso 1 1 calc R . .
C7 C 0.5124(3) 0.7160(5) 0.9610(3) 0.0313(12) Uani 1 1 d . . .
H7A H 0.5356 0.8184 0.9681 0.038 Uiso 1 1 calc R . .
H7B H 0.5387 0.6612 1.0150 0.038 Uiso 1 1 calc R . .
C8 C 0.4053(3) 0.7147(6) 0.9469(3) 0.0366(13) Uani 1 1 d . . .
H8A H 0.3827 0.6124 0.9489 0.044 Uiso 1 1 calc R . .
H8B H 0.3841 0.7707 0.9941 0.044 Uiso 1 1 calc R . .

loop_
_atom_site_aniso_label
_atom_site_aniso_U_11
_atom_site_aniso_U_22
_atom_site_aniso_U_33
_atom_site_aniso_U_23
_atom_site_aniso_U_13
_atom_site_aniso_U_12
Sb1 0.01816(13) 0.01220(15) 0.01735(16) 0.00080(12) 0.00400(11) -0.00015(11)
Se1 0.0196(2) 0.0168(2) 0.0303(3) -0.0020(2) -0.00079(19) -0.00050(17)
Se2 0.0279(2) 0.0165(2) 0.0219(3) 0.00367(19) -0.0024(2) -0.00130(18)
Se3 0.0237(2) 0.0163(2) 0.0237(3) -0.00071(19) 0.00905(18) -0.00114(17)
Se4 0.0253(2) 0.0208(3) 0.0213(3) 0.00271(19) 0.00935(19) 0.00031(18)
Nd1 0.01959(10) 0.01579(13) 0.01827(12) -0.00101(9) 0.00212(8) 0.00086(9)
N1 0.0216(17) 0.0142(19) 0.024(2) 0.0008(16) 0.0069(15) 0.0035(15)
N2 0.0232(18) 0.018(2) 0.019(2) 0.0050(16) 0.0058(15) -0.0007(15)
N3 0.0240(18) 0.016(2) 0.028(2) -0.0059(17) 0.0073(16) -0.0036(15)
N4 0.0192(18) 0.019(2) 0.028(2) -0.0019(17) 0.0000(16) -0.0030(15)
N5 0.031(2) 0.020(2) 0.021(2) 0.0001(17) -0.0015(17) -0.0063(17)
N6 0.026(2) 0.038(3) 0.030(3) -0.007(2) 0.0086(18) -0.0006(18)
C1 0.024(2) 0.027(3) 0.031(3) -0.003(2) -0.003(2) 0.002(2)
C2 0.027(2) 0.026(3) 0.020(3) -0.005(2) 0.0009(19) -0.002(2)
C3 0.029(2) 0.033(3) 0.030(3) -0.008(2) 0.015(2) 0.001(2)
C4 0.021(2) 0.036(3) 0.038(3) -0.008(2) 0.009(2) 0.001(2)
C5 0.023(2) 0.021(3) 0.045(3) 0.003(2) -0.005(2) 0.008(2)
C6 0.031(2) 0.029(3) 0.024(3) 0.003(2) -0.011(2) -0.002(2)
C7 0.045(3) 0.028(3) 0.019(3) 0.003(2) -0.001(2) -0.006(2)
C8 0.043(3) 0.047(4) 0.023(3) -0.004(2) 0.014(2) -0.013(3)

loop_
_atom_type_symbol
_atom_type_description
_atom_type_scat_dispersion_real
_atom_type_scat_dispersion_imag
_atom_type_scat_source
C C 0.0033 0.0016 'International Tables Vol C Tables 4.2.6.8 and 6.1.1.4'
H H 0.0000 0.0000 'International Tables Vol C Tables 4.2.6.8 and 6.1.1.4'
N N 0.0061 0.0033 'International Tables Vol C Tables 4.2.6.8 and 6.1.1.4'
Sb Sb -0.5866 1.5461 'International Tables Vol C Tables 4.2.6.8 and 6.1.1.4'
Se Se -0.0929 2.2259 'International Tables Vol C Tables 4.2.6.8 and 6.1.1.4'
Nd Nd -0.2180 2.8214 'International Tables Vol C Tables 4.2.6.8 and 6.1.1.4'

loop_
_geom_angle_atom_site_label_1
_geom_angle_atom_site_label_2
_geom_angle_atom_site_label_3
_geom_angle
_geom_angle_site_symmetry_1
_geom_angle_site_symmetry_3
Se4 Sb1 Se2 109.05(2) . .
Se4 Sb1 Se3 111.48(2) . .
Se2 Sb1 Se3 111.98(2) . .
Se4 Sb1 Se1 113.34(2) . .
Se2 Sb1 Se1 102.41(2) . .
Se3 Sb1 Se1 108.28(2) . .
Sb1 Se3 Nd1 120.79(2) . .
Sb1 Se1 Nd1 89.590(17) . 1_545
Sb1 Se2 Nd1 89.622(17) . 1_545
N1 Nd1 N5 120.09(12) . .
N1 Nd1 N3 118.47(11) . .
N5 Nd1 N3 120.64(11) . .
N1 Nd1 N2 65.61(11) . .
N5 Nd1 N2 127.58(11) . .
N3 Nd1 N2 70.86(11) . .
N1 Nd1 N4 137.25(11) . .
N5 Nd1 N4 65.23(12) . .
N3 Nd1 N4 66.14(11) . .
N2 Nd1 N4 78.54(11) . .
N1 Nd1 N6 71.41(12) . .
N5 Nd1 N6 64.34(12) . .
N3 Nd1 N6 147.87(12) . .
N2 Nd1 N6 134.42(11) . .
N4 Nd1 N6 129.54(12) . .
N1 Nd1 Se1 69.60(8) . 1_565
N5 Nd1 Se1 137.61(9) . 1_565
N3 Nd1 Se1 72.99(8) . 1_565
N2 Nd1 Se1 94.59(7) . 1_565
N4 Nd1 Se1 138.58(8) . 1_565
N6 Nd1 Se1 83.92(9) . 1_565
N1 Nd1 Se2 132.89(8) . 1_565
N5 Nd1 Se2 71.04(8) . 1_565
N3 Nd1 Se2 76.91(8) . 1_565
N2 Nd1 Se2 147.74(8) . 1_565
N4 Nd1 Se2 89.80(8) . 1_565
N6 Nd1 Se2 75.53(9) . 1_565
Se1 Nd1 Se2 74.434(16) 1_565 1_565
N1 Nd1 Se3 67.75(8) . .
N5 Nd1 Se3 65.97(8) . .
N3 Nd1 Se3 132.93(8) . .
N2 Nd1 Se3 71.45(8) . .
N4 Nd1 Se3 79.64(8) . .
N6 Nd1 Se3 79.09(9) . .
Se1 Nd1 Se3 137.159(14) 1_565 .
Se2 Nd1 Se3 136.263(15) 1_565 .
C1 N1 Nd1 113.1(3) . .
C1 N1 H1A 109.0 . .
Nd1 N1 H1A 109.0 . .
C1 N1 H1B 109.0 . .
Nd1 N1 H1B 109.0 . .
H1A N1 H1B 107.8 . .
C2 N2 Nd1 115.7(3) . .
C2 N2 H2A 108.3 . .
Nd1 N2 H2A 108.3 . .
C2 N2 H2B 108.3 . .
Nd1 N2 H2B 108.3 . .
H2A N2 H2B 107.4 . .
C3 N3 Nd1 114.3(3) . .
C3 N3 H3A 108.7 . .
Nd1 N3 H3A 108.7 . .
C3 N3 H3B 108.7 . .
Nd1 N3 H3B 108.7 . .
H3A N3 H3B 107.6 . .
C5 N4 C4 111.6(3) . .
C5 N4 Nd1 115.8(3) . .
C4 N4 Nd1 111.1(3) . .
C5 N4 H4 105.8 . .
C4 N4 H4 105.8 . .
Nd1 N4 H4 105.8 . .
C7 N5 C6 115.5(3) . .
C7 N5 Nd1 116.2(3) . .
C6 N5 Nd1 112.5(3) . .
C7 N5 H5 103.5 . .
C6 N5 H5 103.5 . .
Nd1 N5 H5 103.5 . .
C8 N6 Nd1 117.1(3) . .
C8 N6 H6A 108.0 . .
Nd1 N6 H6A 108.0 . .
C8 N6 H6B 108.0 . .
Nd1 N6 H6B 108.0 . .
H6A N6 H6B 107.3 . .
N1 C1 C2 110.4(4) . .
N1 C1 H1C 109.6 . .
C2 C1 H1C 109.6 . .
N1 C1 H1D 109.6 . .
C2 C1 H1D 109.6 . .
H1C C1 H1D 108.1 . .
N2 C2 C1 109.8(3) . .
N2 C2 H2C 109.7 . .
C1 C2 H2C 109.7 . .
N2 C2 H2D 109.7 . .
C1 C2 H2D 109.7 . .
H2C C2 H2D 108.2 . .
N3 C3 C4 109.2(4) . .
N3 C3 H3C 109.8 . .
C4 C3 H3C 109.8 . .
N3 C3 H3D 109.8 . .
C4 C3 H3D 109.8 . .
H3C C3 H3D 108.3 . .
N4 C4 C3 109.7(4) . .
N4 C4 H4A 109.7 . .
C3 C4 H4A 109.7 . .
N4 C4 H4B 109.7 . .
C3 C4 H4B 109.7 . .
H4A C4 H4B 108.2 . .
N4 C5 C6 111.0(4) . .
N4 C5 H5A 109.4 . .
C6 C5 H5A 109.4 . .
N4 C5 H5B 109.4 . .
C6 C5 H5B 109.4 . .
H5A C5 H5B 108.0 . .
N5 C6 C5 108.9(4) . .
N5 C6 H6C 109.9 . .
C5 C6 H6C 109.9 . .
N5 C6 H6D 109.9 . .
C5 C6 H6D 109.9 . .
H6C C6 H6D 108.3 . .
N5 C7 C8 109.8(4) . .
N5 C7 H7A 109.7 . .
C8 C7 H7A 109.7 . .
N5 C7 H7B 109.7 . .
C8 C7 H7B 109.7 . .
H7A C7 H7B 108.2 . .
N6 C8 C7 110.1(4) . .
N6 C8 H8A 109.6 . .
C7 C8 H8A 109.6 . .
N6 C8 H8B 109.6 . .
C7 C8 H8B 109.6 . .
H8A C8 H8B 108.1 . .

loop_
_geom_bond_atom_site_label_1
_geom_bond_atom_site_label_2
_geom_bond_distance
_geom_bond_site_symmetry_2
Sb1 Se4 2.4571(6) .
Sb1 Se2 2.4591(6) .
Sb1 Se3 2.4653(6) .
Sb1 Se1 2.4712(6) .
Se3 Nd1 3.3044(6) .
Se1 Nd1 3.1727(6) 1_545
Se2 Nd1 3.1806(6) 1_545
Nd1 N1 2.579(3) .
Nd1 N5 2.619(4) .
Nd1 N3 2.629(4) .
Nd1 N2 2.639(4) .
Nd1 N4 2.641(3) .
Nd1 N6 2.643(4) .
Nd1 Se1 3.1727(6) 1_565
Nd1 Se2 3.1806(6) 1_565
N1 C1 1.472(5) .
N1 H1A 0.9100 .
N1 H1B 0.9100 .
N2 C2 1.493(5) .
N2 H2A 0.9100 .
N2 H2B 0.9100 .
N3 C3 1.470(5) .
N3 H3A 0.9100 .
N3 H3B 0.9100 .
N4 C5 1.473(6) .
N4 C4 1.477(6) .
N4 H4 0.9200 .
N5 C7 1.471(6) .
N5 C6 1.479(5) .
N5 H5 0.9200 .
N6 C8 1.483(6) .
N6 H6A 0.9100 .
N6 H6B 0.9100 .
C1 C2 1.499(6) .
C1 H1C 0.9800 .
C1 H1D 0.9800 .
C2 H2C 0.9800 .
C2 H2D 0.9800 .
C3 C4 1.515(6) .
C3 H3C 0.9800 .
C3 H3D 0.9800 .
C4 H4A 0.9800 .
C4 H4B 0.9800 .
C5 C6 1.506(7) .
C5 H5A 0.9800 .
C5 H5B 0.9800 .
C6 H6C 0.9800 .
C6 H6D 0.9800 .
C7 C8 1.507(6) .
C7 H7A 0.9800 .
C7 H7B 0.9800 .
C8 H8A 0.9800 .
C8 H8B 0.9800 .

loop_
_geom_hbond_atom_site_label_D
_geom_hbond_atom_site_label_H
_geom_hbond_atom_site_label_A
_geom_hbond_distance_DH
_geom_hbond_distance_HA
_geom_hbond_distance_DA
_geom_hbond_angle_DHA
_geom_hbond_site_symmetry_A
N1 H1A Se3 0.91 2.78 3.334(3) 120.8 .
N1 H1B Se3 0.91 2.58 3.451(3) 159.7 2_556
N3 H3A Se4 0.91 2.95 3.788(4) 153.8 3_666
N3 H3B Se4 0.91 2.89 3.738(4) 155.1 1_565
N4 H4 Se4 0.92 2.69 3.593(4) 168.9 .
N5 H5 Se3 0.92 2.60 3.276(3) 131.2 .
N6 H6B Se1 0.91 2.99 3.802(4) 148.8 2_556

loop_
_geom_torsion_atom_site_label_1
_geom_torsion_atom_site_label_2
_geom_torsion_atom_site_label_3
_geom_torsion_atom_site_label_4
_geom_torsion
_geom_torsion_site_symmetry_1
_geom_torsion_site_symmetry_2
_geom_torsion_site_symmetry_3
_geom_torsion_site_symmetry_4
Se4 Sb1 Se3 Nd1 1.17(3) . . . .
Se2 Sb1 Se3 Nd1 123.66(2) . . . .
Se1 Sb1 Se3 Nd1 -124.16(2) . . . .
Se4 Sb1 Se1 Nd1 100.419(19) . . . 1_545
Se2 Sb1 Se1 Nd1 -16.91(2) . . . 1_545
Se3 Sb1 Se1 Nd1 -135.356(18) . . . 1_545
Se4 Sb1 Se2 Nd1 -103.483(19) . . . 1_545
Se3 Sb1 Se2 Nd1 132.660(17) . . . 1_545
Se1 Sb1 Se2 Nd1 16.864(19) . . . 1_545
Sb1 Se3 Nd1 N1 114.95(9) . . . .
Sb1 Se3 Nd1 N5 -104.21(10) . . . .
Sb1 Se3 Nd1 N3 6.12(10) . . . .
Sb1 Se3 Nd1 N2 44.43(8) . . . .
Sb1 Se3 Nd1 N4 -36.85(9) . . . .
Sb1 Se3 Nd1 N6 -170.82(8) . . . .
Sb1 Se3 Nd1 Se1 120.67(2) . . . 1_565
Sb1 Se3 Nd1 Se2 -115.54(2) . . . 1_565
N5 Nd1 N1 C1 -146.0(3) . . . .
N3 Nd1 N1 C1 23.8(3) . . . .
N2 Nd1 N1 C1 -25.2(3) . . . .
N4 Nd1 N1 C1 -60.9(3) . . . .
N6 Nd1 N1 C1 170.3(3) . . . .
Se1 Nd1 N1 C1 80.0(3) 1_565 . . .
Se2 Nd1 N1 C1 122.6(3) 1_565 . . .
Se3 Nd1 N1 C1 -104.1(3) . . . .
N1 Nd1 N2 C2 -3.7(3) . . . .
N5 Nd1 N2 C2 106.5(3) . . . .
N3 Nd1 N2 C2 -139.0(3) . . . .
N4 Nd1 N2 C2 152.5(3) . . . .
N6 Nd1 N2 C2 17.1(4) . . . .
Se1 Nd1 N2 C2 -68.8(3) 1_565 . . .
Se2 Nd1 N2 C2 -136.7(2) 1_565 . . .
Se3 Nd1 N2 C2 69.7(3) . . . .
N1 Nd1 N3 C3 -120.8(3) . . . .
N5 Nd1 N3 C3 49.0(3) . . . .
N2 Nd1 N3 C3 -74.0(3) . . . .
N4 Nd1 N3 C3 11.6(3) . . . .
N6 Nd1 N3 C3 138.8(3) . . . .
Se1 Nd1 N3 C3 -175.3(3) 1_565 . . .
Se2 Nd1 N3 C3 107.3(3) 1_565 . . .
Se3 Nd1 N3 C3 -35.6(3) . . . .
N1 Nd1 N4 C5 -104.1(3) . . . .
N5 Nd1 N4 C5 4.2(3) . . . .
N3 Nd1 N4 C5 149.1(3) . . . .
N2 Nd1 N4 C5 -137.0(3) . . . .
N6 Nd1 N4 C5 2.4(4) . . . .
Se1 Nd1 N4 C5 139.1(3) 1_565 . . .
Se2 Nd1 N4 C5 73.3(3) 1_565 . . .
Se3 Nd1 N4 C5 -64.0(3) . . . .
N1 Nd1 N4 C4 127.2(3) . . . .
N5 Nd1 N4 C4 -124.5(3) . . . .
N3 Nd1 N4 C4 20.4(3) . . . .
N2 Nd1 N4 C4 94.4(3) . . . .
N6 Nd1 N4 C4 -126.3(3) . . . .
Se1 Nd1 N4 C4 10.5(4) 1_565 . . .
Se2 Nd1 N4 C4 -55.3(3) 1_565 . . .
Se3 Nd1 N4 C4 167.3(3) . . . .
N1 Nd1 N5 C7 -66.4(3) . . . .
N3 Nd1 N5 C7 124.1(3) . . . .
N2 Nd1 N5 C7 -147.4(3) . . . .
N4 Nd1 N5 C7 161.8(3) . . . .
N6 Nd1 N5 C7 -19.8(3) . . . .
Se1 Nd1 N5 C7 25.7(4) 1_565 . . .
Se2 Nd1 N5 C7 62.9(3) 1_565 . . .
Se3 Nd1 N5 C7 -108.9(3) . . . .
N1 Nd1 N5 C6 157.4(3) . . . .
N3 Nd1 N5 C6 -12.2(3) . . . .
N2 Nd1 N5 C6 76.4(3) . . . .
N4 Nd1 N5 C6 25.5(3) . . . .
N6 Nd1 N5 C6 -156.0(3) . . . .
Se1 Nd1 N5 C6 -110.5(3) 1_565 . . .
Se2 Nd1 N5 C6 -73.4(3) 1_565 . . .
Se3 Nd1 N5 C6 114.9(3) . . . .
N1 Nd1 N6 C8 129.1(3) . . . .
N5 Nd1 N6 C8 -9.3(3) . . . .
N3 Nd1 N6 C8 -116.6(3) . . . .
N2 Nd1 N6 C8 109.2(3) . . . .
N4 Nd1 N6 C8 -7.5(4) . . . .
Se1 Nd1 N6 C8 -160.4(3) 1_565 . . .
Se2 Nd1 N6 C8 -84.9(3) 1_565 . . .
Se3 Nd1 N6 C8 59.1(3) . . . .
Nd1 N1 C1 C2 52.7(4) . . . .
Nd1 N2 C2 C1 31.1(5) . . . .
N1 C1 C2 N2 -54.8(5) . . . .
Nd1 N3 C3 C4 -41.5(4) . . . .
C5 N4 C4 C3 178.7(4) . . . .
Nd1 N4 C4 C3 -50.4(4) . . . .
N3 C3 C4 N4 61.8(5) . . . .
C4 N4 C5 C6 95.7(5) . . . .
Nd1 N4 C5 C6 -32.8(5) . . . .
C7 N5 C6 C5 170.7(4) . . . .
Nd1 N5 C6 C5 -52.7(4) . . . .
N4 C5 C6 N5 56.4(5) . . . .
C6 N5 C7 C8 -178.9(4) . . . .
Nd1 N5 C7 C8 46.1(5) . . . .
Nd1 N6 C8 C7 35.9(5) . . . .
N5 C7 C8 N6 -52.8(5) . . . .
